data_2237573
loop_
_publ_author_name
'Guenifa, Fatiha'
'Zeghouan, Ouahida'
'Hadjadj, Nasreddine'
'Bendjeddou, Lamia'
'Merazig, Hocine'

_publ_section_title
;
 <i>catena</i>-Poly[[bis[4-(dimethylamino)pyridine-\k<i>N</i>^1^]cobalt(II)]-di-\m-azido-\k^4^<i>N</i>^1^:<i>N</i>^3^]
;
_journal_coeditor_code VM2189
_journal_issue 3
_journal_name_full 'Acta Crystallographica Section E'
_journal_page_first m175
_journal_paper_doi 10.1107/S1600536813005205
_journal_volume 69
_journal_year 2013
_chemical_formula_iupac '[Co (N3)2 (C7 H10 N2)2]'
_chemical_formula_moiety 'C14 H20 Co N10'
_chemical_formula_structural 'C14 H20 Co N10'
_chemical_formula_sum 'C14 H20 Co N10'
_chemical_formula_weight 387.33
_chemical_name_systematic
<i>catena</i>-Poly[[bis[4-(dimethylamino)pyridine-\k<i>N</i>^1^]cobalt(II)]-di-\m-azido-\k^4^<i>N</i>^1^,<i>N</i>^3^]
_space_group_IT_number 63
_symmetry_cell_setting orthorhombic
_symmetry_space_group_name_Hall '-C 2c 2'
_symmetry_space_group_name_H-M 'C m c m'
_cell_angle_alpha 90
_cell_angle_beta 90
_cell_angle_gamma 90
_cell_formula_units_Z 4
_cell_length_a 9.622(5)
_cell_length_b 18.404(5)
_cell_length_c 9.734(5)
_cell_measurement_reflns_used 1393
_cell_measurement_temperature 293(2)
_cell_measurement_theta_max 30.04
_cell_measurement_theta_min 3.05
_cell_volume 1723.7(13)
_computing_cell_refinement 'SAINT (Bruker, 2006)'
_computing_data_collection 'APEX2 (Bruker, 2006)'
_computing_data_reduction 'SAINT (Bruker, 2006)'
_computing_molecular_graphics 'ORTEP-3 for Windows (Farrugia, 2012)'
_computing_publication_material
;
WinGX (Farrugia, 2012),
Mercury (Macrae <i>et al.</i>, 2006) and <i>POVRay</i>
(Persistence of Vision Team, 2004)
;
_computing_structure_refinement 'SHELXL97 (Sheldrick, 2008)'
_computing_structure_solution 'SIR2002 (Burla <i>et al.</i>, 2003)'
_diffrn_ambient_temperature 293(2)
_diffrn_measured_fraction_theta_full 0.99
_diffrn_measured_fraction_theta_max 0.99
_diffrn_measurement_device 'Bruker APEXII'
_diffrn_measurement_method \f
_diffrn_radiation_monochromator graphite
_diffrn_radiation_source 'fine-focus sealed tube'
_diffrn_radiation_type MoK\a
_diffrn_radiation_wavelength 0.71073
_diffrn_reflns_av_R_equivalents 0.0312
_diffrn_reflns_av_sigmaI/netI 0.033
_diffrn_reflns_limit_h_max 13
_diffrn_reflns_limit_h_min -11
_diffrn_reflns_limit_k_max 25
_diffrn_reflns_limit_k_min -25
_diffrn_reflns_limit_l_max 13
_diffrn_reflns_limit_l_min -9
_diffrn_reflns_number 5192
_diffrn_reflns_theta_full 30.04
_diffrn_reflns_theta_max 30.04
_diffrn_reflns_theta_min 3.05
_exptl_absorpt_coefficient_mu 1.016
_exptl_absorpt_correction_type none
_exptl_crystal_colour ' pink'
_exptl_crystal_density_diffrn 1.493
_exptl_crystal_density_method 'Not Measured'
_exptl_crystal_description ' needle'
_exptl_crystal_F_000 804
_exptl_crystal_size_max 0.1
_exptl_crystal_size_mid 0.09
_exptl_crystal_size_min 0.08
_refine_diff_density_max 0.427
_refine_diff_density_min -0.372
_refine_ls_extinction_method ' none'
_refine_ls_goodness_of_fit_ref 1.073
_refine_ls_hydrogen_treatment constr
_refine_ls_matrix_type full
_refine_ls_number_parameters 79
_refine_ls_number_reflns 1393
_refine_ls_number_restraints 0
_refine_ls_restrained_S_all 1.073
_refine_ls_R_factor_all 0.0479
_refine_ls_R_factor_gt 0.032
_refine_ls_shift/su_max 0
_refine_ls_shift/su_mean 0
_refine_ls_structure_factor_coef Fsqd
_refine_ls_weighting_details 'calc w=1/[\s^2^(Fo^2^)+(0.0383P)^2^+1.0521P] where P=(Fo^2^+2Fc^2^)/3'
_refine_ls_weighting_scheme calc
_refine_ls_wR_factor_gt 0.077
_refine_ls_wR_factor_ref 0.0862
_reflns_number_gt 1099
_reflns_number_total 1393
_reflns_threshold_expression I>2sigma(I)
_cod_data_source_file vm2189.cif
_cod_data_source_block I
_cod_database_code 2237573
_cod_database_fobs_code 2237573

loop_
_symmetry_equiv_pos_site_id
_symmetry_equiv_pos_as_xyz
1 x,y,z
2 -x,-y,1/2+z
3 x,-y,-z
4 -x,y,1/2-z
5 -x,-y,-z
6 x,y,1/2-z
7 -x,y,z
8 x,-y,1/2+z
9 1/2+x,1/2+y,z
10 1/2-x,1/2-y,1/2+z
11 1/2+x,1/2-y,-z
12 1/2-x,1/2+y,1/2-z
13 1/2-x,1/2-y,-z
14 1/2+x,1/2+y,1/2-z
15 1/2-x,1/2+y,z
16 1/2+x,1/2-y,1/2+z

loop_
_atom_site_aniso_label
_atom_site_aniso_U_11
_atom_site_aniso_U_22
_atom_site_aniso_U_33
_atom_site_aniso_U_12
_atom_site_aniso_U_13
_atom_site_aniso_U_23
Co 0.0356(3) 0.0196(2) 0.0218(2) 0.0000 0.0000 0.0000
N1 0.0437(8) 0.0333(7) 0.0296(8) -0.0070(6) -0.0062(7) 0.0078(6)
N1A 0.0357(15) 0.0223(11) 0.0222(14) 0.0000 0.0000 0.0000
N1B 0.0291(14) 0.0221(12) 0.0324(16) 0.0000 0.0000 0.0000
N2 0.0259(9) 0.0259(8) 0.0270(10) 0.0000 0.0000 -0.0017(8)
N2A 0.0530(19) 0.0234(13) 0.0385(18) 0.0000 0.0000 0.0000
N2B 0.0355(15) 0.0209(12) 0.051(2) 0.0000 0.0000 0.0000
C1A 0.074(2) 0.0299(13) 0.057(2) 0.0000 0.0000 -0.0100(13)
C1B 0.0459(16) 0.0292(12) 0.079(2) -0.0094(11) 0.0000 0.0000
C2A 0.0265(15) 0.0234(13) 0.0341(19) 0.0000 0.0000 0.0000
C2B 0.0277(15) 0.0242(13) 0.0272(17) 0.0000 0.0000 0.0000
C3A 0.0422(13) 0.0266(10) 0.0256(12) 0.0000 0.0000 -0.0049(9)
C3B 0.0227(10) 0.0283(10) 0.0445(15) -0.0022(8) 0.0000 0.0000
C4A 0.0450(13) 0.0274(10) 0.0209(12) 0.0000 0.0000 0.0016(9)
C4B 0.0242(11) 0.0287(10) 0.0411(14) 0.0036(8) 0.0000 0.0000

loop_
_atom_site_type_symbol
_atom_site_label
_atom_site_fract_x
_atom_site_fract_y
_atom_site_fract_z
_atom_site_U_iso_or_equiv
_atom_site_thermal_displace_type
_atom_site_occupancy
Co Co 0.50000 0.45887(2) 0.25000 0.02570(10) Uani 1.000
N N1 0.33908(16) 0.45953(7) 0.09288(16) 0.0355(4) Uani 1.000
N N1A 0.50000 0.34420(13) 0.25000 0.0267(8) Uani 1.000
N N1B 0.50000 0.57488(14) 0.25000 0.0279(8) Uani 1.000
N N2 0.34145(19) 0.50000 0.00000 0.0263(5) Uani 1.000
N N2A 0.50000 0.11621(15) 0.25000 0.0383(10) Uani 1.000
N N2B 0.50000 0.80246(14) 0.25000 0.0358(9) Uani 1.000
C C1A 0.50000 0.07558(14) 0.1240(3) 0.0536(10) Uani 1.000
C C1B 0.6285(3) 0.84282(14) 0.25000 0.0514(9) Uani 1.000
C C2A 0.50000 0.19006(16) 0.25000 0.0280(9) Uani 1.000
C C2B 0.50000 0.72899(16) 0.25000 0.0264(9) Uani 1.000
C C3A 0.50000 0.23072(12) 0.1278(3) 0.0315(7) Uani 1.000
C C3B 0.6237(2) 0.68797(12) 0.25000 0.0318(7) Uani 1.000
C C4A 0.50000 0.30567(12) 0.1330(3) 0.0311(7) Uani 1.000
C C4B 0.6178(2) 0.61381(12) 0.25000 0.0313(7) Uani 1.000
H H1B1 0.60862 0.89393 0.25000 0.0769 Uiso 1.000
H H1B2 0.68126 0.83069 0.16947 0.0769 Uiso 0.500
H H1B3 0.68126 0.83069 0.33053 0.0769 Uiso 0.500
H H3A 0.50000 0.20711 0.04332 0.0377 Uiso 1.000
H H3B 0.70933 0.71138 0.25000 0.0382 Uiso 1.000
H H1A1 0.50000 0.02454 0.14436 0.0805 Uiso 1.000
H H4A 0.50000 0.33101 0.05031 0.0373 Uiso 1.000
H H4B 0.70142 0.58851 0.25000 0.0376 Uiso 1.000
H H1A2 0.58146 0.08752 0.07175 0.0805 Uiso 0.500
H H1A3 0.41854 0.08752 0.07175 0.0805 Uiso 0.500

loop_
_atom_type_symbol
_atom_type_description
_atom_type_scat_dispersion_real
_atom_type_scat_dispersion_imag
_atom_type_scat_source
C C 0.0033 0.0016 'International Tables Vol C Tables 4.2.6.8 and 6.1.1.4'
H H 0 0 'International Tables Vol C Tables 4.2.6.8 and 6.1.1.4'
N N 0.0061 0.0033 'International Tables Vol C Tables 4.2.6.8 and 6.1.1.4'
Cl Cl 0.1484 0.1585 'International Tables Vol C Tables 4.2.6.8 and 6.1.1.4'
Co Co 0.3494 0.9721 'International Tables Vol C Tables 4.2.6.8 and 6.1.1.4'

loop_
_geom_angle_atom_site_label_1
_geom_angle_atom_site_label_2
_geom_angle_atom_site_label_3
_geom_angle_site_symmetry_1
_geom_angle_site_symmetry_3
_geom_angle
_geom_angle_publ_flag
N1 Co N1A . . 90.32(4) no
N1 Co N1B . . 89.68(4) no
N1 Co N1 . 4_655 179.36(5) no
N1 Co N1 . 6_555 89.29(6) no
N1 Co N1 . 7_655 90.70(6) no
N1A Co N1B . . 180.00 no
N1 Co N1A 4_655 . 90.32(4) no
N1 Co N1A 6_555 . 90.32(4) no
N1 Co N1A 7_655 . 90.32(4) no
N1 Co N1B 4_655 . 89.68(4) no
N1 Co N1B 6_555 . 89.68(4) no
N1 Co N1B 7_655 . 89.68(4) no
N1 Co N1 4_655 6_555 90.70(6) no
N1 Co N1 4_655 7_655 89.29(6) no
N1 Co N1 6_555 7_655 179.36(5) no
Co N1 N2 . . 122.14(12) no
Co N1A C4A . . 121.91(14) no
Co N1A C4A . 4_655 121.91(14) no
C4A N1A C4A . 4_655 116.2(2) no
Co N1B C4B . . 122.30(13) no
Co N1B C4B . 4_655 122.32(13) no
C4B N1B C4B . 4_655 115.4(2) no
N1 N2 N1 . 3_565 177.8(2) no
C1A N2A C2A . . 121.37(14) no
C1A N2A C1A . 4_655 117.3(2) no
C1A N2A C2A 4_655 . 121.37(14) no
C1B N2B C2B . . 121.00(14) no
C1B N2B C1B . 4_655 118.0(2) no
C1B N2B C2B 4_655 . 121.00(14) no
N2A C2A C3A . . 122.17(14) no
N2A C2A C3A . 4_655 122.17(14) no
C3A C2A C3A . 4_655 115.7(2) no
N2B C2B C3B . . 122.39(13) no
N2B C2B C3B . 4_655 122.39(13) no
C3B C2B C3B . 4_655 115.2(2) no
C2A C3A C4A . . 120.1(3) no
C2B C3B C4B . . 120.00(19) no
N1A C4A C3A . . 124.0(3) no
N1B C4B C3B . . 124.68(19) no
N2A C1A H1A1 . . 109.00 no
N2A C1A H1A2 . . 109.00 no
N2A C1A H1A3 . . 109.00 no
H1A1 C1A H1A2 . . 109.00 no
H1A1 C1A H1A3 . . 109.00 no
H1A2 C1A H1A3 . . 109.00 no
N2B C1B H1B1 . . 110.00 no
N2B C1B H1B2 . . 109.00 no
N2B C1B H1B3 . . 109.00 no
H1B1 C1B H1B2 . . 109.00 no
H1B1 C1B H1B3 . . 109.00 no
H1B2 C1B H1B3 . . 109.00 no
C2A C3A H3A . . 120.00 no
C4A C3A H3A . . 120.00 no
C2B C3B H3B . . 120.00 no
C4B C3B H3B . . 120.00 no
N1A C4A H4A . . 118.00 no
C3A C4A H4A . . 118.00 no
N1B C4B H4B . . 118.00 no
C3B C4B H4B . . 118.00 no

loop_
_geom_bond_atom_site_label_1
_geom_bond_atom_site_label_2
_geom_bond_site_symmetry_2
_geom_bond_distance
_geom_bond_publ_flag
Co N1 . 2.1764(19) yes
Co N1A . 2.110(3) yes
Co N1B . 2.135(3) yes
Co N1 4_655 2.1764(19) no
Co N1 6_555 2.1764(19) no
Co N1 7_655 2.1764(19) no
N1 N2 . 1.1716(16) no
N1A C4A . 1.342(3) no
N1A C4A 4_655 1.342(3) no
N1B C4B . 1.341(3) no
N1B C4B 4_655 1.340(3) no
N2A C1A . 1.437(3) no
N2A C2A . 1.359(4) no
N2A C1A 4_655 1.437(3) no
N2B C1B . 1.442(3) no
N2B C2B . 1.352(4) no
N2B C1B 4_655 1.442(3) no
C2A C3A . 1.405(3) no
C2A C3A 4_655 1.405(3) no
C2B C3B . 1.410(3) no
C2B C3B 4_655 1.410(3) no
C3A C4A . 1.380(3) no
C3B C4B . 1.366(3) no
C1A H1A1 . 0.9600 no
C1A H1A2 . 0.9600 no
C1A H1A3 . 0.9600 no
C1B H1B1 . 0.9600 no
C1B H1B2 . 0.9600 no
C1B H1B3 . 0.9600 no
C3A H3A . 0.9300 no
C3B H3B . 0.9300 no
C4A H4A . 0.9300 no
C4B H4B . 0.9300 no
